data_7003892
loop_
_publ_author_name
'Dorsey, Christopher L.'
'Jewula, Pawel'
'Hudnall, Todd W.'
'Hoefelmeyer, James D.'
'Taylor, Thomas J.'
'Honesty, Nicole R.'
'Chiu, Ching-Wen'
'Schulte, Marcus'
'Gabba\"i, Fran\,cois P.'

_publ_section_title
;
 Fluoride ion complexation by a B2/Hg heteronuclear tridentate lewis
 acid
;
_journal_issue 33
_journal_name_full 'Dalton Transactions'
_journal_page_first 4442
_journal_page_last 4450
_journal_paper_doi 10.1039/b801040d
_journal_year 2008
_chemical_formula_sum 'C62 H74 B2 F Hg N3 S'
_chemical_formula_weight 1134.51
_chemical_name_systematic
;
?
;
_space_group_IT_number 9
_symmetry_cell_setting monoclinic
_symmetry_space_group_name_Hall 'C -2yc'
_symmetry_space_group_name_H-M 'C 1 c 1'
_atom_sites_solution_hydrogens geom
_atom_sites_solution_primary direct
_atom_sites_solution_secondary difmap
_audit_creation_method SHELXL-97
_cell_angle_alpha 90.00
_cell_angle_beta 95.015(2)
_cell_angle_gamma 90.00
_cell_formula_units_Z 4
_cell_length_a 11.9011(9)
_cell_length_b 19.2576(14)
_cell_length_c 23.5739(17)
_cell_measurement_reflns_used 7846
_cell_measurement_temperature 110(2)
_cell_measurement_theta_max 44.749
_cell_measurement_theta_min 4.509
_cell_volume 5382.1(7)
_computing_cell_refinement 'Bruker SMART'
_computing_data_collection 'Bruker SMART'
_computing_data_reduction 'Bruker SMART'
_computing_molecular_graphics 'Bruker SHELXTL'
_computing_publication_material 'Bruker SHELXTL'
_computing_structure_refinement 'SHELXL-97 (Sheldrick, 1997)'
_computing_structure_solution 'SHELXS-97 (Sheldrick, 1990)'
_diffrn_ambient_temperature 110(2)
_diffrn_measured_fraction_theta_full 0.999
_diffrn_measured_fraction_theta_max 0.999
_diffrn_measurement_device_type 'CCD area detector'
_diffrn_measurement_method 'phi and omega scans'
_diffrn_radiation_monochromator graphite
_diffrn_radiation_source 'fine-focus sealed tube'
_diffrn_radiation_type MoK\a
_diffrn_radiation_wavelength 0.71073
_diffrn_reflns_av_R_equivalents 0.0476
_diffrn_reflns_av_sigmaI/netI 0.0493
_diffrn_reflns_limit_h_max 13
_diffrn_reflns_limit_h_min -13
_diffrn_reflns_limit_k_max 22
_diffrn_reflns_limit_k_min -22
_diffrn_reflns_limit_l_max 26
_diffrn_reflns_limit_l_min -26
_diffrn_reflns_number 26547
_diffrn_reflns_theta_full 24.00
_diffrn_reflns_theta_max 24.00
_diffrn_reflns_theta_min 1.73
_exptl_absorpt_coefficient_mu 2.944
_exptl_absorpt_correction_T_max 0.6939
_exptl_absorpt_correction_T_min 0.4838
_exptl_absorpt_correction_type multi-scan
_exptl_absorpt_process_details SADABS
_exptl_crystal_colour colorless
_exptl_crystal_density_diffrn 1.400
_exptl_crystal_density_method 'not measured'
_exptl_crystal_description block
_exptl_crystal_F_000 2328
_exptl_crystal_size_max .014
_exptl_crystal_size_mid .01
_exptl_crystal_size_min .01
_refine_diff_density_max 1.705
_refine_diff_density_min -0.544
_refine_diff_density_rms 0.106
_refine_ls_abs_structure_details 'Flack H D (1983), Acta Cryst. A39, 876-881'
_refine_ls_abs_structure_Flack 0.608(7)
_refine_ls_extinction_method none
_refine_ls_goodness_of_fit_ref 1.035
_refine_ls_hydrogen_treatment constr
_refine_ls_matrix_type full
_refine_ls_number_parameters 638
_refine_ls_number_reflns 8402
_refine_ls_number_restraints 2
_refine_ls_restrained_S_all 1.035
_refine_ls_R_factor_all 0.0483
_refine_ls_R_factor_gt 0.0394
_refine_ls_shift/su_max 0.000
_refine_ls_shift/su_mean 0.000
_refine_ls_structure_factor_coef Fsqd
_refine_ls_weighting_details 'calc w=1/[\s^2^(Fo^2^)+(0.0605P)^2^+0.0000P] where P=(Fo^2^+2Fc^2^)/3'
_refine_ls_weighting_scheme calc
_refine_ls_wR_factor_gt 0.0907
_refine_ls_wR_factor_ref 0.0952
_reflns_number_gt 7439
_reflns_number_total 8402
_reflns_threshold_expression >2sigma(I)
_cod_data_source_file b801040d.txt
_cod_data_source_block sadn
_cod_original_sg_symbol_H-M Cc
_cod_database_code 7003892

loop_
_symmetry_equiv_pos_as_xyz
'x, y, z'
'x, -y, z+1/2'
'x+1/2, y+1/2, z'
'x+1/2, -y+1/2, z+1/2'

loop_
_atom_site_label
_atom_site_type_symbol
_atom_site_fract_x
_atom_site_fract_y
_atom_site_fract_z
_atom_site_U_iso_or_equiv
_atom_site_adp_type
_atom_site_occupancy
_atom_site_symmetry_multiplicity
_atom_site_calc_flag
_atom_site_refinement_flags
_atom_site_disorder_assembly
_atom_site_disorder_group
Hg1 Hg 0.68294(2) 0.400426(12) 0.270532(17) 0.03260(9) Uani 1 1 d . . .
B1 B 0.6946(8) 0.2987(5) 0.3828(4) 0.036(2) Uani 1 1 d . . .
B2 B 0.6730(9) 0.3536(6) 0.1291(4) 0.040(2) Uani 1 1 d . . .
F1 F 0.6521(4) 0.2853(2) 0.32258(17) 0.0370(10) Uani 1 1 d . . .
N1 N 0.2683(7) 0.2324(5) 0.2468(4) 0.0674(14) Uani 1 1 d . . .
N2 N 0.2646(8) 0.1259(6) 0.3015(5) 0.0674(14) Uani 1 1 d . . .
N3 N 0.0757(7) 0.1640(5) 0.2535(4) 0.0674(14) Uani 1 1 d . . .
S1 S 0.1885(2) 0.19587(13) 0.28814(9) 0.0562(7) Uani 1 1 d . . .
C1 C 0.8463(12) 0.3982(5) 0.3097(6) 0.036(3) Uani 1 1 d . . .
C2 C 0.9096(10) 0.4480(6) 0.2881(5) 0.037(3) Uani 1 1 d . . .
H2 H 0.8747 0.4789 0.2605 0.045 Uiso 1 1 calc R . .
C3 C 1.0268(10) 0.4563(6) 0.3050(5) 0.055(4) Uani 1 1 d . . .
H3 H 1.0684 0.4934 0.2904 0.066 Uiso 1 1 calc R . .
C4 C 1.0779(7) 0.4102(6) 0.3425(4) 0.050(2) Uani 1 1 d . . .
H4 H 1.1570 0.4131 0.3520 0.060 Uiso 1 1 calc R . .
C5 C 1.0706(8) 0.3130(6) 0.4068(4) 0.066(3) Uani 1 1 d . . .
H5 H 1.1498 0.3167 0.4156 0.080 Uiso 1 1 calc R . .
C6 C 1.0124(8) 0.2632(6) 0.4331(5) 0.069(3) Uani 1 1 d . . .
H6 H 1.0511 0.2315 0.4588 0.083 Uiso 1 1 calc R . .
C7 C 0.8952(7) 0.2591(5) 0.4219(4) 0.053(2) Uani 1 1 d . . .
H7 H 0.8557 0.2246 0.4410 0.063 Uiso 1 1 calc R . .
C8 C 0.8336(7) 0.3034(5) 0.3840(3) 0.043(2) Uani 1 1 d . . .
C9 C 0.8965(6) 0.3522(5) 0.3537(3) 0.0328(17) Uani 1 1 d . . .
C10 C 1.0164(7) 0.3586(5) 0.3673(4) 0.044(2) Uani 1 1 d . . .
C11 C 0.6286(8) 0.3712(6) 0.4006(3) 0.0340(19) Uani 1 1 d . . .
C12 C 0.6758(9) 0.4286(5) 0.4292(4) 0.040(2) Uani 1 1 d . . .
C13 C 0.6151(11) 0.4856(6) 0.4410(5) 0.050(3) Uani 1 1 d . . .
H13 H 0.6530 0.5235 0.4601 0.060 Uiso 1 1 calc R . .
C14 C 0.5009(11) 0.4906(5) 0.4265(4) 0.055(3) Uani 1 1 d . . .
C15 C 0.4466(9) 0.4332(6) 0.4003(4) 0.040(2) Uani 1 1 d . . .
H15 H 0.3674 0.4339 0.3905 0.048 Uiso 1 1 calc R . .
C16 C 0.5115(9) 0.3737(6) 0.3884(4) 0.037(2) Uani 1 1 d . . .
C17 C 0.8022(7) 0.4333(6) 0.4516(4) 0.057(3) Uani 1 1 d . . .
H17A H 0.8461 0.4502 0.4212 0.086 Uiso 1 1 calc R . .
H17B H 0.8294 0.3871 0.4638 0.086 Uiso 1 1 calc R . .
H17C H 0.8108 0.4653 0.4840 0.086 Uiso 1 1 calc R . .
C18 C 0.4318(12) 0.5544(6) 0.4382(6) 0.079(4) Uani 1 1 d . . .
H18A H 0.4620 0.5948 0.4192 0.119 Uiso 1 1 calc R . .
H18B H 0.4356 0.5628 0.4793 0.119 Uiso 1 1 calc R . .
H18C H 0.3531 0.5469 0.4235 0.119 Uiso 1 1 calc R . .
C19 C 0.4451(9) 0.3144(5) 0.3628(5) 0.047(3) Uani 1 1 d . . .
H19A H 0.4690 0.3044 0.3249 0.071 Uiso 1 1 calc R . .
H19B H 0.3647 0.3262 0.3596 0.071 Uiso 1 1 calc R . .
H19C H 0.4578 0.2733 0.3871 0.071 Uiso 1 1 calc R . .
C21 C 0.6583(10) 0.2284(8) 0.4196(5) 0.049(4) Uani 1 1 d . . .
C22 C 0.6541(8) 0.1614(5) 0.3948(4) 0.042(2) Uani 1 1 d . . .
C23 C 0.6197(7) 0.1046(5) 0.4223(4) 0.041(2) Uani 1 1 d . . .
H23 H 0.6202 0.0607 0.4040 0.050 Uiso 1 1 calc R . .
C24 C 0.5839(8) 0.1089(6) 0.4763(4) 0.046(2) Uani 1 1 d . . .
C25 C 0.5837(8) 0.1714(6) 0.5018(4) 0.038(2) Uani 1 1 d . . .
H25 H 0.5573 0.1748 0.5386 0.045 Uiso 1 1 calc R . .
C26 C 0.6207(7) 0.2309(5) 0.4761(4) 0.040(2) Uani 1 1 d . . .
C27 C 0.6974(9) 0.1505(6) 0.3368(4) 0.060(3) Uani 1 1 d . . .
H27A H 0.7355 0.1054 0.3360 0.091 Uiso 1 1 calc R . .
H27B H 0.7507 0.1875 0.3295 0.091 Uiso 1 1 calc R . .
H27C H 0.6338 0.1515 0.3074 0.091 Uiso 1 1 calc R . .
C28 C 0.5464(8) 0.0439(6) 0.5048(4) 0.053(2) Uani 1 1 d . . .
H28A H 0.5972 0.0346 0.5390 0.080 Uiso 1 1 calc R . .
H28B H 0.5481 0.0047 0.4785 0.080 Uiso 1 1 calc R . .
H28C H 0.4694 0.0503 0.5156 0.080 Uiso 1 1 calc R . .
C29 C 0.6275(10) 0.2956(6) 0.5129(5) 0.058(3) Uani 1 1 d . . .
H29A H 0.6982 0.3201 0.5082 0.087 Uiso 1 1 calc R . .
H29B H 0.6250 0.2824 0.5529 0.087 Uiso 1 1 calc R . .
H29C H 0.5636 0.3261 0.5014 0.087 Uiso 1 1 calc R . .
C31 C 0.5235(10) 0.4229(6) 0.2272(5) 0.031(2) Uani 1 1 d . . .
C32 C 0.4545(11) 0.4648(6) 0.2601(6) 0.047(3) Uani 1 1 d . . .
H32 H 0.4842 0.4810 0.2965 0.057 Uiso 1 1 calc R . .
C33 C 0.3451(10) 0.4824(6) 0.2401(5) 0.049(3) Uani 1 1 d . . .
H33 H 0.3004 0.5101 0.2628 0.059 Uiso 1 1 calc R . .
C34 C 0.3017(8) 0.4597(5) 0.1874(4) 0.046(2) Uani 1 1 d . . .
H34 H 0.2282 0.4739 0.1731 0.056 Uiso 1 1 calc R . .
C35 C 0.3128(7) 0.3870(5) 0.1036(4) 0.049(2) Uani 1 1 d . . .
H35 H 0.2379 0.4005 0.0912 0.059 Uiso 1 1 calc R . .
C36 C 0.3666(7) 0.3404(5) 0.0716(4) 0.050(2) Uani 1 1 d . . .
H36 H 0.3288 0.3191 0.0389 0.060 Uiso 1 1 calc R . .
C37 C 0.4805(7) 0.3252(5) 0.0888(3) 0.044(2) Uani 1 1 d . . .
H37 H 0.5181 0.2919 0.0676 0.052 Uiso 1 1 calc R . .
C38 C 0.5411(6) 0.3567(4) 0.1357(3) 0.0343(18) Uani 1 1 d . . .
C39 C 0.4783(6) 0.3973(4) 0.1727(3) 0.0317(17) Uani 1 1 d . . .
C40 C 0.3642(7) 0.4157(4) 0.1542(4) 0.040(2) Uani 1 1 d . . .
C41 C 0.7199(7) 0.2837(5) 0.1066(3) 0.040(2) Uani 1 1 d . . .
C42 C 0.7619(7) 0.2792(6) 0.0530(4) 0.040(3) Uani 1 1 d . . .
C43 C 0.8004(7) 0.2158(6) 0.0327(4) 0.040(2) Uani 1 1 d . . .
H43 H 0.8287 0.2140 -0.0037 0.048 Uiso 1 1 calc R . .
C44 C 0.7976(9) 0.1558(7) 0.0651(5) 0.050(3) Uani 1 1 d . . .
C45 C 0.7595(7) 0.1602(5) 0.1182(4) 0.046(2) Uani 1 1 d . . .
H45 H 0.7600 0.1203 0.1420 0.055 Uiso 1 1 calc R . .
C46 C 0.7192(9) 0.2252(7) 0.1377(5) 0.040(3) Uani 1 1 d . . .
C47 C 0.7653(7) 0.3404(5) 0.0147(4) 0.048(2) Uani 1 1 d . . .
H47A H 0.6912 0.3629 0.0109 0.071 Uiso 1 1 calc R . .
H47B H 0.7849 0.3252 -0.0229 0.071 Uiso 1 1 calc R . .
H47C H 0.8221 0.3734 0.0307 0.071 Uiso 1 1 calc R . .
C48 C 0.8324(10) 0.0875(5) 0.0413(6) 0.066(3) Uani 1 1 d . . .
H48A H 0.7718 0.0699 0.0143 0.099 Uiso 1 1 calc R . .
H48B H 0.8474 0.0541 0.0724 0.099 Uiso 1 1 calc R . .
H48C H 0.9009 0.0940 0.0216 0.099 Uiso 1 1 calc R . .
C49 C 0.6767(9) 0.2223(5) 0.1987(4) 0.061(3) Uani 1 1 d . . .
H49A H 0.7247 0.2518 0.2245 0.091 Uiso 1 1 calc R . .
H49B H 0.6803 0.1743 0.2125 0.091 Uiso 1 1 calc R . .
H49C H 0.5987 0.2388 0.1971 0.091 Uiso 1 1 calc R . .
C51 C 0.7507(9) 0.4200(7) 0.1332(4) 0.042(2) Uani 1 1 d . . .
C52 C 0.7125(10) 0.4863(6) 0.1120(5) 0.046(3) Uani 1 1 d . . .
C53 C 0.7896(8) 0.5400(6) 0.1076(4) 0.054(2) Uani 1 1 d . . .
H53 H 0.7624 0.5835 0.0932 0.064 Uiso 1 1 calc R . .
C54 C 0.9004(11) 0.5334(8) 0.1226(6) 0.071(4) Uani 1 1 d . . .
C55 C 0.9385(10) 0.4716(8) 0.1450(5) 0.070(4) Uani 1 1 d . . .
H61 H 1.0158 0.4680 0.1585 0.084 Uiso 1 1 calc R . .
C56 C 0.8689(10) 0.4124(8) 0.1493(5) 0.049(3) Uani 1 1 d . . .
C57 C 0.5903(7) 0.4996(5) 0.0890(4) 0.049(2) Uani 1 1 d . . .
H57A H 0.5874 0.5393 0.0628 0.073 Uiso 1 1 calc R . .
H57B H 0.5449 0.5098 0.1207 0.073 Uiso 1 1 calc R . .
H57C H 0.5602 0.4583 0.0686 0.073 Uiso 1 1 calc R . .
C58 C 0.9836(11) 0.5898(7) 0.1158(7) 0.099(5) Uani 1 1 d . . .
H58A H 0.9458 0.6290 0.0956 0.149 Uiso 1 1 calc R . .
H58B H 1.0439 0.5724 0.0938 0.149 Uiso 1 1 calc R . .
H58C H 1.0159 0.6051 0.1534 0.149 Uiso 1 1 calc R . .
C59 C 0.9207(10) 0.3479(7) 0.1729(6) 0.067(4) Uani 1 1 d . . .
H59A H 0.9495 0.3207 0.1421 0.101 Uiso 1 1 calc R . .
H59B H 0.8640 0.3207 0.1909 0.101 Uiso 1 1 calc R . .
H59C H 0.9829 0.3594 0.2013 0.101 Uiso 1 1 calc R . .
C61 C 0.3180(12) 0.2034(7) 0.2009(6) 0.099(4) Uani 1 1 d . . .
H61A H 0.2639 0.2042 0.1670 0.149 Uiso 1 1 calc R . .
H61B H 0.3398 0.1553 0.2098 0.149 Uiso 1 1 calc R . .
H61C H 0.3850 0.2303 0.1935 0.149 Uiso 1 1 calc R . .
C62 C 0.2438(9) 0.3062(6) 0.2413(5) 0.071(3) Uani 1 1 d . . .
H62A H 0.3091 0.3303 0.2280 0.107 Uiso 1 1 calc R . .
H62B H 0.2278 0.3250 0.2784 0.107 Uiso 1 1 calc R . .
H62C H 0.1781 0.3131 0.2139 0.107 Uiso 1 1 calc R . .
C63 C 0.3775(12) 0.1364(7) 0.3305(6) 0.088(4) Uani 1 1 d . . .
H63A H 0.3734 0.1700 0.3614 0.131 Uiso 1 1 calc R . .
H63B H 0.4282 0.1540 0.3032 0.131 Uiso 1 1 calc R . .
H63C H 0.4065 0.0921 0.3462 0.131 Uiso 1 1 calc R . .
C64 C 0.2028(11) 0.0783(6) 0.3398(5) 0.075(3) Uani 1 1 d . . .
H64A H 0.2307 0.0307 0.3366 0.112 Uiso 1 1 calc R . .
H64B H 0.1217 0.0796 0.3280 0.112 Uiso 1 1 calc R . .
H64C H 0.2159 0.0940 0.3793 0.112 Uiso 1 1 calc R . .
C65 C 0.0753(13) 0.1208(7) 0.2024(6) 0.085(4) Uani 1 1 d . . .
H65A H 0.0603 0.0724 0.2123 0.128 Uiso 1 1 calc R . .
H65B H 0.1489 0.1239 0.1869 0.128 Uiso 1 1 calc R . .
H65C H 0.0164 0.1371 0.1739 0.128 Uiso 1 1 calc R . .
C66 C -0.0272(11) 0.1834(7) 0.2728(7) 0.100(4) Uani 1 1 d . . .
H66A H -0.0789 0.1981 0.2404 0.151 Uiso 1 1 calc R . .
H66B H -0.0152 0.2220 0.2998 0.151 Uiso 1 1 calc R . .
H66C H -0.0597 0.1439 0.2917 0.151 Uiso 1 1 calc R . .

loop_
_atom_site_aniso_label
_atom_site_aniso_U_11
_atom_site_aniso_U_22
_atom_site_aniso_U_33
_atom_site_aniso_U_23
_atom_site_aniso_U_13
_atom_site_aniso_U_12
Hg1 0.02862(13) 0.03589(14) 0.03260(13) 0.0012(2) -0.00119(9) 0.0017(3)
B1 0.029(5) 0.044(5) 0.036(5) 0.000(4) 0.003(4) 0.003(4)
B2 0.025(6) 0.059(7) 0.035(6) -0.004(5) 0.003(4) 0.000(5)
F1 0.037(3) 0.041(3) 0.033(2) -0.0010(19) 0.0029(19) 0.0000(19)
N1 0.047(3) 0.071(4) 0.087(4) -0.001(3) 0.022(3) -0.005(3)
N2 0.047(3) 0.071(4) 0.087(4) -0.001(3) 0.022(3) -0.005(3)
N3 0.047(3) 0.071(4) 0.087(4) -0.001(3) 0.022(3) -0.005(3)
S1 0.0516(14) 0.0618(13) 0.0566(19) -0.0095(10) 0.0119(17) -0.0014(13)
C1 0.033(6) 0.034(7) 0.040(6) -0.009(4) 0.006(4) -0.004(5)
C2 0.045(7) 0.038(6) 0.030(5) 0.011(4) 0.008(5) -0.010(5)
C3 0.035(6) 0.077(9) 0.054(7) 0.006(6) 0.001(5) -0.029(6)
C4 0.022(4) 0.077(7) 0.051(6) -0.001(5) -0.004(4) -0.009(5)
C5 0.025(5) 0.109(9) 0.064(7) 0.022(6) -0.002(4) -0.004(5)
C6 0.046(6) 0.094(8) 0.067(7) 0.029(6) 0.003(5) 0.018(6)
C7 0.032(5) 0.066(6) 0.060(6) 0.016(5) 0.001(4) 0.008(4)
C8 0.030(5) 0.061(6) 0.038(5) 0.007(4) 0.001(4) 0.003(4)
C9 0.021(4) 0.044(5) 0.033(4) 0.007(4) 0.004(3) 0.006(4)
C10 0.027(5) 0.069(6) 0.036(5) -0.002(4) 0.004(4) 0.004(4)
C11 0.031(6) 0.041(6) 0.030(5) 0.004(4) 0.007(4) -0.004(5)
C12 0.048(6) 0.039(5) 0.032(5) 0.000(4) 0.007(4) 0.000(5)
C13 0.063(8) 0.048(7) 0.040(6) -0.002(5) 0.016(5) -0.026(6)
C14 0.090(9) 0.036(6) 0.040(6) 0.002(4) 0.010(6) 0.006(6)
C15 0.027(6) 0.053(6) 0.039(5) 0.013(5) 0.002(5) 0.004(5)
C16 0.034(7) 0.047(6) 0.030(5) -0.002(5) 0.006(4) 0.005(5)
C17 0.040(5) 0.083(7) 0.050(6) -0.018(5) 0.013(4) -0.022(5)
C18 0.090(11) 0.055(8) 0.093(10) -0.009(7) 0.009(8) 0.028(7)
C19 0.023(5) 0.055(7) 0.064(7) 0.003(5) 0.000(4) 0.009(5)
C21 0.033(6) 0.077(9) 0.038(7) 0.033(6) 0.003(5) 0.004(5)
C22 0.032(5) 0.051(6) 0.042(5) -0.001(4) -0.001(4) 0.013(4)
C23 0.041(5) 0.046(5) 0.037(5) 0.000(4) 0.000(4) 0.004(4)
C24 0.020(5) 0.069(8) 0.046(6) 0.015(5) -0.006(4) -0.004(5)
C25 0.023(5) 0.059(7) 0.033(6) 0.013(5) 0.013(4) 0.007(5)
C26 0.021(4) 0.059(6) 0.040(5) -0.001(4) -0.003(4) 0.011(4)
C27 0.068(7) 0.068(7) 0.046(6) -0.003(5) 0.012(5) 0.003(5)
C28 0.040(6) 0.060(6) 0.059(6) 0.012(5) 0.004(5) -0.012(5)
C29 0.060(8) 0.066(8) 0.051(7) 0.014(6) 0.019(6) 0.013(6)
C31 0.031(5) 0.029(5) 0.033(6) 0.003(5) -0.001(4) 0.001(5)
C32 0.042(7) 0.045(6) 0.055(7) -0.010(5) 0.005(5) 0.014(5)
C33 0.037(6) 0.062(7) 0.050(6) -0.011(5) 0.007(5) 0.012(5)
C34 0.034(5) 0.047(5) 0.058(6) -0.001(5) 0.002(4) 0.014(4)
C35 0.019(4) 0.075(6) 0.051(6) 0.011(5) -0.005(4) 0.000(4)
C36 0.026(5) 0.085(7) 0.039(5) -0.017(5) -0.003(4) 0.000(4)
C37 0.028(4) 0.067(6) 0.036(5) -0.014(4) 0.003(4) -0.004(4)
C38 0.035(5) 0.037(5) 0.031(4) 0.006(3) 0.006(3) 0.004(4)
C39 0.025(4) 0.035(4) 0.036(4) 0.008(4) 0.005(3) -0.003(4)
C40 0.038(5) 0.051(5) 0.033(5) 0.002(4) 0.010(4) 0.005(4)
C41 0.030(5) 0.055(6) 0.036(5) 0.001(4) 0.005(4) 0.003(4)
C42 0.019(5) 0.067(7) 0.033(6) -0.011(5) 0.005(4) 0.002(4)
C43 0.021(5) 0.062(6) 0.036(5) -0.007(4) 0.011(4) -0.001(4)
C44 0.036(6) 0.057(7) 0.057(8) -0.004(6) 0.009(5) 0.002(5)
C45 0.030(5) 0.062(7) 0.046(6) 0.019(5) 0.004(4) 0.001(4)
C46 0.019(5) 0.065(8) 0.036(6) -0.014(5) 0.002(4) -0.006(4)
C47 0.035(5) 0.054(6) 0.053(6) -0.009(5) 0.001(4) -0.002(4)
C48 0.054(7) 0.039(6) 0.104(10) -0.008(6) 0.009(7) -0.003(5)
C49 0.067(7) 0.075(7) 0.043(5) 0.002(5) 0.018(5) 0.000(5)
C51 0.042(7) 0.062(7) 0.024(5) -0.010(5) 0.006(4) -0.003(6)
C52 0.048(7) 0.057(7) 0.034(6) -0.015(4) 0.012(5) 0.004(5)
C53 0.049(6) 0.061(7) 0.054(6) -0.015(5) 0.023(5) -0.009(5)
C54 0.072(9) 0.070(10) 0.078(9) -0.036(8) 0.044(7) -0.026(8)
C55 0.050(7) 0.094(11) 0.068(8) -0.049(8) 0.026(6) -0.027(8)
C56 0.013(6) 0.079(10) 0.053(7) -0.023(6) -0.003(5) 0.001(6)
C57 0.049(6) 0.053(6) 0.045(5) 0.005(4) 0.014(4) 0.001(4)
C58 0.061(8) 0.117(12) 0.128(12) -0.035(9) 0.053(8) -0.043(8)
C59 0.029(6) 0.094(11) 0.077(9) -0.028(8) -0.012(6) -0.010(7)
C61 0.105(11) 0.098(9) 0.099(10) -0.021(8) 0.039(8) -0.022(8)
C62 0.062(7) 0.068(7) 0.088(8) 0.005(6) 0.030(6) 0.003(6)
C63 0.084(10) 0.082(9) 0.094(10) 0.012(7) -0.011(8) -0.007(7)
C64 0.083(9) 0.065(7) 0.077(8) 0.001(6) 0.009(6) -0.015(6)
C65 0.089(11) 0.087(9) 0.085(10) -0.011(7) 0.032(8) -0.009(8)
C66 0.072(8) 0.100(10) 0.132(12) -0.026(9) 0.026(8) 0.000(7)

loop_
_atom_type_symbol
_atom_type_description
_atom_type_scat_dispersion_real
_atom_type_scat_dispersion_imag
_atom_type_scat_source
C C 0.0033 0.0016 'International Tables Vol C Tables 4.2.6.8 and 6.1.1.4'
H H 0.0000 0.0000 'International Tables Vol C Tables 4.2.6.8 and 6.1.1.4'
B B 0.0013 0.0007 'International Tables Vol C Tables 4.2.6.8 and 6.1.1.4'
N N 0.0061 0.0033 'International Tables Vol C Tables 4.2.6.8 and 6.1.1.4'
F F 0.0171 0.0103 'International Tables Vol C Tables 4.2.6.8 and 6.1.1.4'
S S 0.1246 0.1234 'International Tables Vol C Tables 4.2.6.8 and 6.1.1.4'
Hg Hg -2.3894 9.2266 'International Tables Vol C Tables 4.2.6.8 and 6.1.1.4'

loop_
_geom_angle_atom_site_label_1
_geom_angle_atom_site_label_2
_geom_angle_atom_site_label_3
_geom_angle
_geom_angle_site_symmetry_1
_geom_angle_site_symmetry_3
_geom_angle_publ_flag
C1 Hg1 C31 169.0(4) . . ?
C1 Hg1 F1 86.4(3) . . ?
C31 Hg1 F1 104.3(3) . . ?
C1 Hg1 B1 70.0(4) . . ?
C31 Hg1 B1 118.8(3) . . ?
F1 Hg1 B1 25.96(19) . . ?
C1 Hg1 B2 112.1(4) . . ?
C31 Hg1 B2 68.5(4) . . ?
F1 Hg1 B2 104.0(2) . . ?
B1 Hg1 B2 128.2(3) . . ?
F1 B1 C11 104.8(6) . . ?
F1 B1 C8 106.4(6) . . ?
C11 B1 C8 116.1(7) . . ?
F1 B1 C21 105.7(7) . . ?
C11 B1 C21 113.2(8) . . ?
C8 B1 C21 109.6(7) . . ?
F1 B1 Hg1 49.3(3) . . ?
C11 B1 Hg1 73.5(4) . . ?
C8 B1 Hg1 87.3(4) . . ?
C21 B1 Hg1 154.1(6) . . ?
C41 B2 C38 116.6(9) . . ?
C41 B2 C51 119.5(9) . . ?
C38 B2 C51 122.9(8) . . ?
C41 B2 Hg1 124.7(6) . . ?
C38 B2 Hg1 81.2(5) . . ?
C51 B2 Hg1 76.0(5) . . ?
B1 F1 Hg1 104.7(4) . . ?
C61 N1 C62 114.7(10) . . ?
C61 N1 S1 128.1(8) . . ?
C62 N1 S1 111.3(7) . . ?
C63 N2 C64 106.2(11) . . ?
C63 N2 S1 116.4(8) . . ?
C64 N2 S1 108.8(8) . . ?
C66 N3 C65 118.7(11) . . ?
C66 N3 S1 116.4(9) . . ?
C65 N3 S1 124.7(9) . . ?
N1 S1 N3 111.8(5) . . ?
N1 S1 N2 97.7(5) . . ?
N3 S1 N2 101.8(5) . . ?
C2 C1 C9 119.8(12) . . ?
C2 C1 Hg1 110.4(10) . . ?
C9 C1 Hg1 129.8(8) . . ?
C1 C2 C3 122.6(12) . . ?
C1 C2 H2 118.7 . . ?
C3 C2 H2 118.7 . . ?
C4 C3 C2 118.7(10) . . ?
C4 C3 H3 120.7 . . ?
C2 C3 H3 120.7 . . ?
C3 C4 C10 121.2(9) . . ?
C3 C4 H4 119.4 . . ?
C10 C4 H4 119.4 . . ?
C6 C5 C10 121.4(9) . . ?
C6 C5 H5 119.3 . . ?
C10 C5 H5 119.3 . . ?
C5 C6 C7 119.5(9) . . ?
C5 C6 H6 120.3 . . ?
C7 C6 H6 120.3 . . ?
C8 C7 C6 123.1(9) . . ?
C8 C7 H7 118.5 . . ?
C6 C7 H7 118.5 . . ?
C7 C8 C9 116.9(7) . . ?
C7 C8 B1 116.5(7) . . ?
C9 C8 B1 126.3(7) . . ?
C8 C9 C1 123.9(8) . . ?
C8 C9 C10 119.7(7) . . ?
C1 C9 C10 116.4(8) . . ?
C5 C10 C4 119.9(8) . . ?
C5 C10 C9 119.1(8) . . ?
C4 C10 C9 121.0(8) . . ?
C16 C11 C12 115.2(10) . . ?
C16 C11 B1 117.3(8) . . ?
C12 C11 B1 127.4(9) . . ?
C13 C12 C11 123.0(11) . . ?
C13 C12 C17 113.6(9) . . ?
C11 C12 C17 123.4(9) . . ?
C12 C13 C14 122.6(11) . . ?
C12 C13 H13 118.7 . . ?
C14 C13 H13 118.7 . . ?
C13 C14 C15 117.6(10) . . ?
C13 C14 C18 123.5(11) . . ?
C15 C14 C18 118.9(12) . . ?
C14 C15 C16 119.1(11) . . ?
C14 C15 H15 120.5 . . ?
C16 C15 H15 120.5 . . ?
C11 C16 C15 122.3(10) . . ?
C11 C16 C19 122.8(9) . . ?
C15 C16 C19 114.9(9) . . ?
C12 C17 H17A 109.5 . . ?
C12 C17 H17B 109.5 . . ?
H17A C17 H17B 109.5 . . ?
C12 C17 H17C 109.5 . . ?
H17A C17 H17C 109.5 . . ?
H17B C17 H17C 109.5 . . ?
C14 C18 H18A 109.5 . . ?
C14 C18 H18B 109.5 . . ?
H18A C18 H18B 109.5 . . ?
C14 C18 H18C 109.5 . . ?
H18A C18 H18C 109.5 . . ?
H18B C18 H18C 109.5 . . ?
C16 C19 H19A 109.5 . . ?
C16 C19 H19B 109.5 . . ?
H19A C19 H19B 109.5 . . ?
C16 C19 H19C 109.5 . . ?
H19A C19 H19C 109.5 . . ?
H19B C19 H19C 109.5 . . ?
C22 C21 C26 114.2(11) . . ?
C22 C21 B1 121.4(10) . . ?
C26 C21 B1 124.2(12) . . ?
C23 C22 C21 122.7(10) . . ?
C23 C22 C27 117.4(8) . . ?
C21 C22 C27 119.7(9) . . ?
C22 C23 C24 121.7(10) . . ?
C22 C23 H23 119.2 . . ?
C24 C23 H23 119.2 . . ?
C25 C24 C23 118.6(10) . . ?
C25 C24 C28 122.1(10) . . ?
C23 C24 C28 119.4(10) . . ?
C24 C25 C26 122.1(10) . . ?
C24 C25 H25 119.0 . . ?
C26 C25 H25 119.0 . . ?
C25 C26 C21 120.7(11) . . ?
C25 C26 C29 115.6(9) . . ?
C21 C26 C29 123.5(10) . . ?
C22 C27 H27A 109.5 . . ?
C22 C27 H27B 109.5 . . ?
H27A C27 H27B 109.5 . . ?
C22 C27 H27C 109.5 . . ?
H27A C27 H27C 109.5 . . ?
H27B C27 H27C 109.5 . . ?
C24 C28 H28A 109.5 . . ?
C24 C28 H28B 109.5 . . ?
H28A C28 H28B 109.5 . . ?
C24 C28 H28C 109.5 . . ?
H28A C28 H28C 109.5 . . ?
H28B C28 H28C 109.5 . . ?
C26 C29 H29A 109.5 . . ?
C26 C29 H29B 109.5 . . ?
H29A C29 H29B 109.5 . . ?
C26 C29 H29C 109.5 . . ?
H29A C29 H29C 109.5 . . ?
H29B C29 H29C 109.5 . . ?
C32 C31 C39 119.5(11) . . ?
C32 C31 Hg1 112.8(9) . . ?
C39 C31 Hg1 127.6(8) . . ?
C31 C32 C33 121.4(13) . . ?
C31 C32 H32 119.3 . . ?
C33 C32 H32 119.3 . . ?
C34 C33 C32 119.8(11) . . ?
C34 C33 H33 120.1 . . ?
C32 C33 H33 120.1 . . ?
C33 C34 C40 121.2(9) . . ?
C33 C34 H34 119.4 . . ?
C40 C34 H34 119.4 . . ?
C36 C35 C40 122.5(8) . . ?
C36 C35 H35 118.8 . . ?
C40 C35 H35 118.8 . . ?
C35 C36 C37 117.4(8) . . ?
C35 C36 H36 121.3 . . ?
C37 C36 H36 121.3 . . ?
C38 C37 C36 123.6(8) . . ?
C38 C37 H37 118.2 . . ?
C36 C37 H37 118.2 . . ?
C37 C38 C39 117.1(7) . . ?
C37 C38 B2 110.5(7) . . ?
C39 C38 B2 130.7(8) . . ?
C38 C39 C40 118.8(7) . . ?
C38 C39 C31 123.9(8) . . ?
C40 C39 C31 117.2(8) . . ?
C35 C40 C34 119.7(8) . . ?
C35 C40 C39 119.4(7) . . ?
C34 C40 C39 120.8(8) . . ?
C46 C41 C42 117.3(9) . . ?
C46 C41 B2 121.0(8) . . ?
C42 C41 B2 121.7(9) . . ?
C41 C42 C43 121.0(10) . . ?
C41 C42 C47 122.0(9) . . ?
C43 C42 C47 117.0(9) . . ?
C44 C43 C42 120.8(9) . . ?
C44 C43 H43 119.6 . . ?
C42 C43 H43 119.6 . . ?
C43 C44 C45 118.5(10) . . ?
C43 C44 C48 120.2(11) . . ?
C45 C44 C48 121.3(11) . . ?
C44 C45 C46 119.6(10) . . ?
C44 C45 H45 120.2 . . ?
C46 C45 H45 120.2 . . ?
C41 C46 C45 122.7(10) . . ?
C41 C46 C49 123.3(10) . . ?
C45 C46 C49 114.0(10) . . ?
C42 C47 H47A 109.5 . . ?
C42 C47 H47B 109.5 . . ?
H47A C47 H47B 109.5 . . ?
C42 C47 H47C 109.5 . . ?
H47A C47 H47C 109.5 . . ?
H47B C47 H47C 109.5 . . ?
C44 C48 H48A 109.5 . . ?
C44 C48 H48B 109.5 . . ?
H48A C48 H48B 109.5 . . ?
C44 C48 H48C 109.5 . . ?
H48A C48 H48C 109.5 . . ?
H48B C48 H48C 109.5 . . ?
C46 C49 H49A 109.5 . . ?
C46 C49 H49B 109.5 . . ?
H49A C49 H49B 109.5 . . ?
C46 C49 H49C 109.5 . . ?
H49A C49 H49C 109.5 . . ?
H49B C49 H49C 109.5 . . ?
C52 C51 C56 117.3(11) . . ?
C52 C51 B2 122.4(10) . . ?
C56 C51 B2 119.4(11) . . ?
C53 C52 C51 119.8(10) . . ?
C53 C52 C57 117.5(10) . . ?
C51 C52 C57 122.5(10) . . ?
C54 C53 C52 123.3(12) . . ?
C54 C53 H53 118.3 . . ?
C52 C53 H53 118.3 . . ?
C53 C54 C55 118.0(12) . . ?
C53 C54 C58 123.4(15) . . ?
C55 C54 C58 118.5(14) . . ?
C54 C55 C56 123.6(13) . . ?
C54 C55 H61 118.2 . . ?
C56 C55 H61 118.2 . . ?
C55 C56 C51 117.7(13) . . ?
C55 C56 C59 118.5(12) . . ?
C51 C56 C59 123.7(13) . . ?
C52 C57 H57A 109.5 . . ?
C52 C57 H57B 109.5 . . ?
H57A C57 H57B 109.5 . . ?
C52 C57 H57C 109.5 . . ?
H57A C57 H57C 109.5 . . ?
H57B C57 H57C 109.5 . . ?
C54 C58 H58A 109.5 . . ?
C54 C58 H58B 109.5 . . ?
H58A C58 H58B 109.5 . . ?
C54 C58 H58C 109.5 . . ?
H58A C58 H58C 109.5 . . ?
H58B C58 H58C 109.5 . . ?
C56 C59 H59A 109.5 . . ?
C56 C59 H59B 109.5 . . ?
H59A C59 H59B 109.5 . . ?
C56 C59 H59C 109.5 . . ?
H59A C59 H59C 109.5 . . ?
H59B C59 H59C 109.5 . . ?
N1 C61 H61A 109.5 . . ?
N1 C61 H61B 109.5 . . ?
H61A C61 H61B 109.5 . . ?
N1 C61 H61C 109.5 . . ?
H61A C61 H61C 109.5 . . ?
H61B C61 H61C 109.5 . . ?
N1 C62 H62A 109.5 . . ?
N1 C62 H62B 109.5 . . ?
H62A C62 H62B 109.5 . . ?
N1 C62 H62C 109.5 . . ?
H62A C62 H62C 109.5 . . ?
H62B C62 H62C 109.5 . . ?
N2 C63 H63A 109.5 . . ?
N2 C63 H63B 109.5 . . ?
H63A C63 H63B 109.5 . . ?
N2 C63 H63C 109.5 . . ?
H63A C63 H63C 109.5 . . ?
H63B C63 H63C 109.5 . . ?
N2 C64 H64A 109.5 . . ?
N2 C64 H64B 109.5 . . ?
H64A C64 H64B 109.5 . . ?
N2 C64 H64C 109.5 . . ?
H64A C64 H64C 109.5 . . ?
H64B C64 H64C 109.5 . . ?
N3 C65 H65A 109.5 . . ?
N3 C65 H65B 109.5 . . ?
H65A C65 H65B 109.5 . . ?
N3 C65 H65C 109.5 . . ?
H65A C65 H65C 109.5 . . ?
H65B C65 H65C 109.5 . . ?
N3 C66 H66A 109.5 . . ?
N3 C66 H66B 109.5 . . ?
H66A C66 H66B 109.5 . . ?
N3 C66 H66C 109.5 . . ?
H66A C66 H66C 109.5 . . ?
H66B C66 H66C 109.5 . . ?

loop_
_geom_bond_atom_site_label_1
_geom_bond_atom_site_label_2
_geom_bond_distance
_geom_bond_site_symmetry_2
_geom_bond_publ_flag
Hg1 C1 2.079(14) . ?
Hg1 C31 2.119(12) . ?
Hg1 F1 2.576(4) . ?
Hg1 B1 3.286(9) . ?
Hg1 B2 3.445(10) . ?
B1 F1 1.487(10) . ?
B1 C11 1.672(14) . ?
B1 C8 1.655(12) . ?
B1 C21 1.685(16) . ?
B2 C41 1.567(14) . ?
B2 C38 1.592(13) . ?
B2 C51 1.576(16) . ?
N1 C61 1.395(14) . ?
N1 C62 1.455(14) . ?
N1 S1 1.583(9) . ?
N2 C63 1.467(16) . ?
N2 C64 1.520(16) . ?
N2 S1 1.638(11) . ?
N3 C66 1.394(15) . ?
N3 C65 1.464(15) . ?
N3 S1 1.629(9) . ?
C1 C2 1.347(15) . ?
C1 C9 1.451(15) . ?
C2 C3 1.426(16) . ?
C2 H2 0.9500 . ?
C3 C4 1.359(15) . ?
C3 H3 0.9500 . ?
C4 C10 1.392(13) . ?
C4 H4 0.9500 . ?
C5 C6 1.363(15) . ?
C5 C10 1.397(13) . ?
C5 H5 0.9500 . ?
C6 C7 1.399(13) . ?
C6 H6 0.9500 . ?
C7 C8 1.396(12) . ?
C7 H7 0.9500 . ?
C8 C9 1.432(11) . ?
C9 C10 1.441(11) . ?
C11 C16 1.399(15) . ?
C11 C12 1.389(14) . ?
C12 C13 1.356(16) . ?
C12 C17 1.553(13) . ?
C13 C14 1.376(17) . ?
C13 H13 0.9500 . ?
C14 C15 1.398(15) . ?
C14 C18 1.517(15) . ?
C15 C16 1.424(15) . ?
C15 H15 0.9500 . ?
C16 C19 1.486(15) . ?
C17 H17A 0.9800 . ?
C17 H17B 0.9800 . ?
C17 H17C 0.9800 . ?
C18 H18A 0.9800 . ?
C18 H18B 0.9800 . ?
C18 H18C 0.9800 . ?
C19 H19A 0.9800 . ?
C19 H19B 0.9800 . ?
C19 H19C 0.9800 . ?
C21 C22 1.415(17) . ?
C21 C26 1.442(15) . ?
C22 C23 1.352(13) . ?
C22 C27 1.517(14) . ?
C23 C24 1.380(13) . ?
C23 H23 0.9500 . ?
C24 C25 1.346(15) . ?
C24 C28 1.506(14) . ?
C25 C26 1.387(14) . ?
C25 H25 0.9500 . ?
C26 C29 1.516(14) . ?
C27 H27A 0.9800 . ?
C27 H27B 0.9800 . ?
C27 H27C 0.9800 . ?
C28 H28A 0.9800 . ?
C28 H28B 0.9800 . ?
C28 H28C 0.9800 . ?
C29 H29A 0.9800 . ?
C29 H29B 0.9800 . ?
C29 H29C 0.9800 . ?
C31 C32 1.427(17) . ?
C31 C39 1.437(14) . ?
C32 C33 1.388(17) . ?
C32 H32 0.9500 . ?
C33 C34 1.374(15) . ?
C33 H33 0.9500 . ?
C34 C40 1.409(12) . ?
C34 H34 0.9500 . ?
C35 C36 1.369(13) . ?
C35 C40 1.405(13) . ?
C35 H35 0.9500 . ?
C36 C37 1.411(12) . ?
C36 H36 0.9500 . ?
C37 C38 1.403(11) . ?
C37 H37 0.9500 . ?
C38 C39 1.430(11) . ?
C39 C40 1.433(12) . ?
C41 C46 1.344(16) . ?
C41 C42 1.401(13) . ?
C42 C43 1.403(14) . ?
C42 C47 1.489(14) . ?
C43 C44 1.387(15) . ?
C43 H43 0.9500 . ?
C44 C45 1.371(15) . ?
C44 C48 1.502(15) . ?
C45 C46 1.431(17) . ?
C45 H45 0.9500 . ?
C46 C49 1.566(14) . ?
C47 H47A 0.9800 . ?
C47 H47B 0.9800 . ?
C47 H47C 0.9800 . ?
C48 H48A 0.9800 . ?
C48 H48B 0.9800 . ?
C48 H48C 0.9800 . ?
C49 H49A 0.9800 . ?
C49 H49B 0.9800 . ?
C49 H49C 0.9800 . ?
C51 C52 1.431(18) . ?
C51 C56 1.431(16) . ?
C52 C53 1.393(16) . ?
C52 C57 1.529(14) . ?
C53 C54 1.341(17) . ?
C53 H53 0.9500 . ?
C54 C55 1.36(2) . ?
C54 C58 1.487(16) . ?
C55 C56 1.419(18) . ?
C55 H61 0.9500 . ?
C56 C59 1.474(18) . ?
C57 H57A 0.9800 . ?
C57 H57B 0.9800 . ?
C57 H57C 0.9800 . ?
C58 H58A 0.9800 . ?
C58 H58B 0.9800 . ?
C58 H58C 0.9800 . ?
C59 H59A 0.9800 . ?
C59 H59B 0.9800 . ?
C59 H59C 0.9800 . ?
C61 H61A 0.9800 . ?
C61 H61B 0.9800 . ?
C61 H61C 0.9800 . ?
C62 H62A 0.9800 . ?
C62 H62B 0.9800 . ?
C62 H62C 0.9800 . ?
C63 H63A 0.9800 . ?
C63 H63B 0.9800 . ?
C63 H63C 0.9800 . ?
C64 H64A 0.9800 . ?
C64 H64B 0.9800 . ?
C64 H64C 0.9800 . ?
C65 H65A 0.9800 . ?
C65 H65B 0.9800 . ?
C65 H65C 0.9800 . ?
C66 H66A 0.9800 . ?
C66 H66B 0.9800 . ?
C66 H66C 0.9800 . ?
